data_7209631
loop_
_publ_author_name
'Jhu, Zih-Rong'
'Yang, Chen-I'
'Lee, Gene-Hsiang'

_publ_section_title
;
 Two new series of rare-earth organic frameworks involving two structural
 architectures: syntheses, structures and magnetic properties
;
_journal_issue 13
_journal_name_full CrystEngComm
_journal_page_first 2456
_journal_paper_doi 10.1039/c3ce26766k
_journal_volume 15
_journal_year 2013
_chemical_formula_sum 'C12 H22 Gd N O9'
_chemical_formula_weight 481.56
_chemical_name_systematic
;
?
;
_space_group_IT_number 14
_symmetry_cell_setting monoclinic
_symmetry_space_group_name_Hall '-P 2yn'
_symmetry_space_group_name_H-M 'P 1 21/n 1'
_atom_sites_solution_hydrogens geom
_atom_sites_solution_primary direct
_atom_sites_solution_secondary difmap
_audit_creation_method SHELXL-97
_cell_angle_alpha 90.00
_cell_angle_beta 106.048(2)
_cell_angle_gamma 90.00
_cell_formula_units_Z 4
_cell_length_a 10.1940(13)
_cell_length_b 13.2638(17)
_cell_length_c 12.8106(16)
_cell_measurement_reflns_used 7644
_cell_measurement_temperature 150(2)
_cell_measurement_theta_max 28.34
_cell_measurement_theta_min 2.27
_cell_volume 1664.6(4)
_computing_cell_refinement 'Bruker SMART'
_computing_data_collection 'Bruker SMART'
_computing_data_reduction 'Bruker SAINT'
_computing_molecular_graphics 'Bruker SHELXTL'
_computing_publication_material 'Bruker SHELXTL'
_computing_structure_refinement 'SHELXL-97 (Sheldrick, 1997)'
_computing_structure_solution 'SHELXS-97 (Sheldrick, 1990)'
_diffrn_ambient_temperature 150(2)
_diffrn_measured_fraction_theta_full 0.996
_diffrn_measured_fraction_theta_max 0.996
_diffrn_measurement_device_type 'CCD area detector'
_diffrn_measurement_method 'phi and omega scans'
_diffrn_radiation_monochromator graphite
_diffrn_radiation_source 'fine-focus sealed tube'
_diffrn_radiation_type MoK\a
_diffrn_radiation_wavelength 0.71073
_diffrn_reflns_av_R_equivalents 0.0270
_diffrn_reflns_av_sigmaI/netI 0.0293
_diffrn_reflns_limit_h_max 13
_diffrn_reflns_limit_h_min -13
_diffrn_reflns_limit_k_max 11
_diffrn_reflns_limit_k_min -17
_diffrn_reflns_limit_l_max 16
_diffrn_reflns_limit_l_min -17
_diffrn_reflns_number 12103
_diffrn_reflns_theta_full 28.35
_diffrn_reflns_theta_max 28.35
_diffrn_reflns_theta_min 2.26
_exptl_absorpt_coefficient_mu 4.028
_exptl_absorpt_correction_T_max 0.7457
_exptl_absorpt_correction_T_min 0.5765
_exptl_absorpt_correction_type multi-scan
_exptl_crystal_colour colorless
_exptl_crystal_density_diffrn 1.921
_exptl_crystal_density_meas ?
_exptl_crystal_density_method 'not measured'
_exptl_crystal_description block
_exptl_crystal_F_000 948
_exptl_crystal_size_max 0.14
_exptl_crystal_size_mid 0.14
_exptl_crystal_size_min 0.08
_refine_diff_density_max 1.357
_refine_diff_density_min -1.037
_refine_diff_density_rms 0.160
_refine_ls_extinction_method none
_refine_ls_goodness_of_fit_ref 1.256
_refine_ls_hydrogen_treatment mixed
_refine_ls_matrix_type full
_refine_ls_number_parameters 207
_refine_ls_number_reflns 4156
_refine_ls_number_restraints 1
_refine_ls_restrained_S_all 1.256
_refine_ls_R_factor_all 0.0634
_refine_ls_R_factor_gt 0.0588
_refine_ls_shift/su_max 0.068
_refine_ls_shift/su_mean 0.002
_refine_ls_structure_factor_coef Fsqd
_refine_ls_weighting_details 'calc w=1/[\s^2^(Fo^2^)+(0.0000P)^2^+23.1684P] where P=(Fo^2^+2Fc^2^)/3'
_refine_ls_weighting_scheme calc
_refine_ls_wR_factor_gt 0.1146
_refine_ls_wR_factor_ref 0.1163
_reflns_number_gt 3736
_reflns_number_total 4156
_reflns_threshold_expression >2sigma(I)
_cod_data_source_file c3ce26766k.txt
_cod_data_source_block yci_ht8run_0m
_cod_depositor_comments
;
The following automatic conversions were performed:

'_symmetry_cell_setting' value 'Monoclinic' changed to 'monoclinic'
according to /home/saulius/struct/CIF-dictionaries/cif_core.dic
dictionary named 'cif_core.dic' version 2.4.2 from 2011-04-26.

Automatic conversion script
Id: cif_fix_values 1891 2012-01-12 08:04:46Z andrius 

The following automatic conversions were performed:

'_exptl_crystal_density_meas' value 'not_measured' was changed to '?'
- the value is perceived as not measured.

Automatic conversion script
Id: cif_fix_values 3008 2015-01-20 13:52:24Z robertas 
;
_cod_original_sg_symbol_H-M P2(1)/n
_cod_database_code 7209631

loop_
_symmetry_equiv_pos_as_xyz
'x, y, z'
'-x+1/2, y+1/2, -z+1/2'
'-x, -y, -z'
'x-1/2, -y-1/2, z-1/2'

loop_
_atom_site_label
_atom_site_type_symbol
_atom_site_fract_x
_atom_site_fract_y
_atom_site_fract_z
_atom_site_U_iso_or_equiv
_atom_site_adp_type
_atom_site_occupancy
_atom_site_symmetry_multiplicity
_atom_site_calc_flag
_atom_site_refinement_flags
Gd1 Gd 0.15474(3) 1.00286(3) -0.07757(3) 0.01993(10) Uani 1 1 d .
O5 O 0.2092(7) 0.8559(5) -0.1838(5) 0.0439(16) Uani 1 1 d .
O1 O 0.1125(8) 0.8601(6) 0.0094(6) 0.054(2) Uani 1 1 d .
O6 O 0.3766(6) 0.9076(5) -0.0485(5) 0.0328(13) Uani 1 1 d .
O7 O 0.3949(9) 0.7666(6) -0.1331(6) 0.060(2) Uani 1 1 d .
C1 C 0.0476(8) 0.8095(6) 0.0588(6) 0.0250(15) Uani 1 1 d .
O8 O 0.3447(6) 1.1208(5) -0.0643(5) 0.0374(15) Uani 1 1 d .
N1 N 0.3290(8) 0.8410(6) -0.1224(6) 0.0341(16) Uani 1 1 d .
O2 O 0.0508(6) 1.1589(5) -0.0902(6) 0.0442(16) Uani 1 1 d .
O4 O -0.0610(7) 0.9625(5) -0.1808(8) 0.070(3) Uani 1 1 d .
O9 O 0.1522(11) 1.0653(6) -0.2601(5) 0.058(2) Uani 1 1 d D
C2 C 0.0900(8) 0.6996(6) 0.0849(6) 0.0277(16) Uani 1 1 d .
O3 O 0.2299(11) 1.0423(6) 0.1026(5) 0.071(3) Uani 1 1 d .
C6 C -0.0162(13) 0.6340(9) 0.1244(12) 0.069(4) Uani 1 1 d .
H6A H -0.0658 0.6753 0.1630 0.083 Uiso 1 1 calc R
H6B H -0.0810 0.6025 0.0630 0.083 Uiso 1 1 calc R
C8 C 0.106(3) 0.6446(15) -0.0066(18) 0.052(5) Uani 0.50 1 d P
H8A H 0.0180 0.6361 -0.0583 0.079 Uiso 0.50 1 calc PR
H8B H 0.1443 0.5797 0.0166 0.079 Uiso 0.50 1 calc PR
H8C H 0.1649 0.6810 -0.0398 0.079 Uiso 0.50 1 calc PR
C7 C 0.1851(10) 1.0499(6) 0.1820(6) 0.034(2) Uani 1 1 d .
C4 C 0.2802(8) 1.0762(6) 0.2904(6) 0.0265(16) Uani 1 1 d .
C10 C 0.2050(16) 0.7520(8) 0.2805(8) 0.086(7) Uani 1.00(4) 1 d .
H10A H 0.1924 0.8217 0.2600 0.129 Uiso 1 1 calc R
H10B H 0.2877 0.7445 0.3382 0.129 Uiso 1 1 calc R
H10C H 0.1290 0.7292 0.3048 0.129 Uiso 1 1 calc R
C3 C 0.2142(12) 0.6906(8) 0.1847(8) 0.051(3) Uani 1 1 d .
C12 C 0.1247(16) 1.0204(12) -0.3604(12) 0.081(4) Uiso 1 1 d .
H12A H 0.2024 1.0274 -0.3885 0.121 Uiso 1 1 calc R
H12B H 0.0470 1.0523 -0.4089 0.121 Uiso 1 1 calc R
H12C H 0.1057 0.9502 -0.3539 0.121 Uiso 1 1 calc R
C5 C 0.0702(13) 0.5525(11) 0.2013(11) 0.069(3) Uiso 1 1 d .
H5A H 0.0540 0.5556 0.2724 0.083 Uiso 1 1 calc R
H5B H 0.0465 0.4855 0.1715 0.083 Uiso 1 1 calc R
C11 C 0.3456(15) 1.2267(11) -0.0819(12) 0.074(4) Uiso 1 1 d .
H11A H 0.3139 1.2404 -0.1583 0.112 Uiso 1 1 calc R
H11B H 0.4368 1.2520 -0.0538 0.112 Uiso 1 1 calc R
H11C H 0.2866 1.2592 -0.0453 0.112 Uiso 1 1 calc R
C9 C 0.3476(15) 0.7202(12) 0.1516(12) 0.079(4) Uiso 1 1 d .
H9A H 0.3482 0.7916 0.1394 0.118 Uiso 1 1 calc R
H9B H 0.3489 0.6851 0.0864 0.118 Uiso 1 1 calc R
H9C H 0.4266 0.7018 0.2090 0.118 Uiso 1 1 calc R
C8' C 0.258(3) 1.021(2) 0.384(2) 0.065(6) Uiso 0.50 1 d P
H8'1 H 0.1657 1.0316 0.3869 0.098 Uiso 0.50 1 calc PR
H8'2 H 0.3201 1.0453 0.4497 0.098 Uiso 0.50 1 calc PR
H8'3 H 0.2728 0.9503 0.3760 0.098 Uiso 0.50 1 calc PR
H8 H 0.431(15) 1.114(12) -0.016(12) 0.10(5) Uiso 1 1 d .
H9 H 0.218(19) 1.07(2) -0.28(2) 0.29(17) Uiso 1 1 d D

loop_
_atom_site_aniso_label
_atom_site_aniso_U_11
_atom_site_aniso_U_22
_atom_site_aniso_U_33
_atom_site_aniso_U_23
_atom_site_aniso_U_13
_atom_site_aniso_U_12
Gd1 0.01744(16) 0.02029(17) 0.02015(16) 0.00082(15) 0.00202(11) -0.00018(14)
O5 0.050(4) 0.051(4) 0.029(3) -0.018(3) 0.007(3) 0.009(3)
O1 0.071(5) 0.051(4) 0.035(4) 0.014(3) 0.007(3) -0.024(4)
O6 0.028(3) 0.037(3) 0.031(3) -0.007(3) 0.005(2) 0.002(2)
O7 0.075(5) 0.053(5) 0.049(4) -0.011(4) 0.010(4) 0.031(4)
C1 0.028(4) 0.025(4) 0.015(3) 0.000(3) -0.007(3) -0.001(3)
O8 0.022(3) 0.039(3) 0.044(4) 0.019(3) -0.001(3) -0.006(2)
N1 0.039(4) 0.041(4) 0.025(3) -0.003(3) 0.013(3) 0.007(3)
O2 0.030(3) 0.039(4) 0.054(4) -0.009(3) -0.003(3) 0.012(3)
O4 0.029(3) 0.037(4) 0.117(7) -0.008(4) -0.025(4) -0.005(3)
O9 0.108(7) 0.048(4) 0.022(3) -0.003(3) 0.021(4) -0.016(4)
C2 0.034(4) 0.026(4) 0.018(3) -0.001(3) -0.001(3) 0.005(3)
O3 0.141(8) 0.052(5) 0.021(3) -0.018(3) 0.022(4) -0.032(5)
C6 0.053(7) 0.050(7) 0.100(11) 0.001(7) 0.014(7) -0.005(6)
C8 0.077(15) 0.029(9) 0.053(12) -0.014(9) 0.021(11) -0.001(10)
C7 0.052(5) 0.018(4) 0.021(4) -0.001(3) -0.011(4) -0.007(3)
C4 0.033(4) 0.029(4) 0.015(3) -0.004(3) 0.002(3) -0.003(3)
C10 0.151(14) 0.034(6) 0.025(5) -0.019(4) -0.055(7) 0.030(7)
C3 0.060(6) 0.039(5) 0.037(5) 0.008(4) -0.014(5) -0.003(5)

loop_
_atom_type_symbol
_atom_type_description
_atom_type_scat_dispersion_real
_atom_type_scat_dispersion_imag
_atom_type_scat_source
C C 0.0033 0.0016 'International Tables Vol C Tables 4.2.6.8 and 6.1.1.4'
H H 0.0000 0.0000 'International Tables Vol C Tables 4.2.6.8 and 6.1.1.4'
N N 0.0061 0.0033 'International Tables Vol C Tables 4.2.6.8 and 6.1.1.4'
O O 0.0106 0.0060 'International Tables Vol C Tables 4.2.6.8 and 6.1.1.4'
Gd Gd -0.1653 3.9035 'International Tables Vol C Tables 4.2.6.8 and 6.1.1.4'

loop_
_geom_angle_atom_site_label_1
_geom_angle_atom_site_label_2
_geom_angle_atom_site_label_3
_geom_angle
_geom_angle_site_symmetry_1
_geom_angle_site_symmetry_3
O3 Gd1 O4 129.5(4) . .
O3 Gd1 O1 75.8(3) . .
O4 Gd1 O1 79.0(3) . .
O3 Gd1 O2 83.4(3) . .
O4 Gd1 O2 79.7(2) . .
O1 Gd1 O2 129.0(3) . .
O3 Gd1 O8 75.3(3) . .
O4 Gd1 O8 143.1(3) . .
O1 Gd1 O8 137.8(2) . .
O2 Gd1 O8 76.8(2) . .
O3 Gd1 O9 142.4(3) . .
O4 Gd1 O9 77.0(3) . .
O1 Gd1 O9 141.3(3) . .
O2 Gd1 O9 75.4(3) . .
O8 Gd1 O9 69.8(3) . .
O3 Gd1 O5 131.3(3) . .
O4 Gd1 O5 80.1(3) . .
O1 Gd1 O5 74.0(3) . .
O2 Gd1 O5 144.9(2) . .
O8 Gd1 O5 104.0(2) . .
O9 Gd1 O5 72.3(3) . .
O3 Gd1 O6 85.9(3) . .
O4 Gd1 O6 130.2(2) . .
O1 Gd1 O6 78.3(3) . .
O2 Gd1 O6 146.4(2) . .
O8 Gd1 O6 69.6(2) . .
O9 Gd1 O6 94.7(3) . .
O5 Gd1 O6 51.1(2) . .
O3 Gd1 N1 108.2(3) . .
O4 Gd1 N1 104.6(3) . .
O1 Gd1 N1 72.4(3) . .
O2 Gd1 N1 158.4(2) . .
O8 Gd1 N1 88.4(2) . .
O9 Gd1 N1 84.8(3) . .
O5 Gd1 N1 25.5(2) . .
O6 Gd1 N1 25.83(19) . .
N1 O5 Gd1 95.9(4) . .
C1 O1 Gd1 153.7(7) . .
N1 O6 Gd1 95.4(4) . .
O1 C1 O2 125.1(8) . 3_575
O1 C1 C2 118.1(8) . .
O2 C1 C2 116.8(7) 3_575 .
C11 O8 Gd1 131.0(7) . .
O7 N1 O5 121.2(8) . .
O7 N1 O6 122.0(8) . .
O5 N1 O6 116.8(7) . .
O7 N1 Gd1 172.2(7) . .
O5 N1 Gd1 58.6(4) . .
O6 N1 Gd1 58.8(4) . .
C1 O2 Gd1 132.0(6) 3_575 .
C7 O4 Gd1 146.0(8) 3_575 .
C12 O9 Gd1 133.3(8) . .
C8 C2 C1 113.3(10) . .
C8 C2 C3 113.0(12) . .
C1 C2 C3 112.0(7) . .
C8 C2 C6 102.9(12) . .
C1 C2 C6 114.7(8) . .
C3 C2 C6 99.9(8) . .
C7 O3 Gd1 139.3(8) . .
C5 C6 C2 105.5(9) . .
O3 C7 O4 125.1(9) . 3_575
O3 C7 C4 119.5(9) . .
O4 C7 C4 115.3(9) 3_575 .
C8' C4 C7 115.6(12) . .
C8' C4 C5 102.5(12) . 2
C7 C4 C5 113.1(8) . 2
C8' C4 C3 108.9(12) . 2
C7 C4 C3 113.3(7) . 2
C5 C4 C3 102.0(8) 2 2
C10 C3 C2 114.6(9) . .
C10 C3 C4 111.8(9) . 2_545
C2 C3 C4 102.9(7) . 2_545
C10 C3 C9 109.8(11) . .
C2 C3 C9 109.2(9) . .
C4 C3 C9 108.2(10) 2_545 .
C4 C5 C6 106.2(10) 2_545 .

loop_
_geom_bond_atom_site_label_1
_geom_bond_atom_site_label_2
_geom_bond_distance
_geom_bond_site_symmetry_2
Gd1 O3 2.282(6) .
Gd1 O4 2.294(6) .
Gd1 O1 2.297(6) .
Gd1 O2 2.310(6) .
Gd1 O8 2.458(6) .
Gd1 O9 2.474(7) .
Gd1 O5 2.525(6) .
Gd1 O6 2.527(6) .
Gd1 N1 2.942(7) .
O5 N1 1.272(9) .
O1 C1 1.233(10) .
O6 N1 1.287(9) .
O7 N1 1.224(10) .
C1 O2 1.252(10) 3_575
C1 C2 1.531(10) .
O8 C11 1.424(15) .
O2 C1 1.252(10) 3_575
O4 C7 1.272(12) 3_575
O9 C12 1.373(16) .
C2 C8 1.43(2) .
C2 C3 1.535(12) .
C2 C6 1.577(15) .
O3 C7 1.229(12) .
C6 C5 1.560(18) .
C7 O4 1.272(12) 3_575
C7 C4 1.499(10) .
C4 C8' 1.47(3) .
C4 C5 1.531(15) 2
C4 C3 1.549(12) 2
C10 C3 1.497(15) .
C3 C4 1.549(12) 2_545
C3 C9 1.581(18) .
C5 C4 1.531(15) 2_545
